data_4512108
loop_
_publ_author_name
'Komornicka, Dorota'
'Wo\/lcyrz, Marek'
'Pietraszko, Adam'

_publ_section_title
;
 Polymorphism and Polytypism of \a-LiNH4SO4Crystals. Monte Carlo Modeling
 Based on X-ray Diffuse Scattering
;
_journal_issue 11
_journal_name_full 'Crystal Growth &amp; Design'
_journal_page_first 5784
_journal_paper_doi 10.1021/cg501044n
_journal_volume 14
_journal_year 2014
_chemical_formula_sum 'H4 Li N O4 S'
_chemical_formula_weight 121.04
_chemical_name_systematic
;
 ?
;
_space_group_crystal_system orthorhombic
_space_group_IT_number 29
_space_group_name_Hall 'P 2c -2ac'
_space_group_name_H-M_alt 'P c a 21'
_symmetry_space_group_name_Hall 'P 2c -2ac'
_symmetry_space_group_name_H-M 'P c a 21'
_atom_sites_solution_hydrogens difmap
_audit_creation_method SHELXL-2013
_cell_angle_alpha 90
_cell_angle_beta 90
_cell_angle_gamma 90
_cell_formula_units_Z 8
_cell_length_a 10.193(2)
_cell_length_b 4.9967(10)
_cell_length_c 17.127(3)
_cell_measurement_temperature 300.0(5)
_cell_volume 872.3(3)
_computing_cell_refinement 'CRYSALIS v.171.33.42'
_computing_data_collection 'CRYSALIS v.171.33.42'
_computing_data_reduction 'CRYSALIS v.171.33.42'
_computing_molecular_graphics 'DIAMOND 3.2'
_computing_structure_refinement 'SHELXL-2013 (Sheldrick, 2013)'
_diffrn_ambient_temperature 300.0(5)
_diffrn_measured_fraction_theta_full 0.994
_diffrn_measured_fraction_theta_max 0.964
_diffrn_measurement_device_type KM4CCD
_diffrn_measurement_method CCD
_diffrn_radiation_type MoK\a
_diffrn_radiation_wavelength 0.71073
_diffrn_reflns_av_R_equivalents 0.0205
_diffrn_reflns_av_unetI/netI 0.0153
_diffrn_reflns_Laue_measured_fraction_full 0.994
_diffrn_reflns_Laue_measured_fraction_max 0.964
_diffrn_reflns_limit_h_max 13
_diffrn_reflns_limit_h_min -12
_diffrn_reflns_limit_k_max 6
_diffrn_reflns_limit_k_min -6
_diffrn_reflns_limit_l_max 22
_diffrn_reflns_limit_l_min -23
_diffrn_reflns_number 9396
_diffrn_reflns_point_group_measured_fraction_full 0.972
_diffrn_reflns_point_group_measured_fraction_max 0.908
_diffrn_reflns_theta_full 25.242
_diffrn_reflns_theta_max 29.584
_diffrn_reflns_theta_min 4.172
_exptl_absorpt_coefficient_mu 0.629
_exptl_absorpt_correction_T_max 1.0908
_exptl_absorpt_correction_T_min 0.8934
_exptl_absorpt_correction_type numerical
_exptl_absorpt_process_details 'CRYSALIS v.171.33.42'
_exptl_crystal_colour COLORLESS
_exptl_crystal_density_diffrn 1.843
_exptl_crystal_description UNSHAPED
_exptl_crystal_F_000 496
_exptl_crystal_size_max 0.35
_exptl_crystal_size_mid 0.31
_exptl_crystal_size_min 0.24
_refine_diff_density_max 0.563
_refine_diff_density_min -0.343
_refine_diff_density_rms 0.076
_refine_ls_abs_structure_details
;
 Flack x determined using 866 quotients [(I+)-(I-)]/[(I+)+(I-)]
 (Parsons and Flack (2004), Acta Cryst. A60, s61).
;
_refine_ls_abs_structure_Flack -0.12(6)
_refine_ls_extinction_method none
_refine_ls_goodness_of_fit_ref 1.122
_refine_ls_hydrogen_treatment noref
_refine_ls_matrix_type full
_refine_ls_number_parameters 127
_refine_ls_number_reflns 2212
_refine_ls_number_restraints 1
_refine_ls_restrained_S_all 1.121
_refine_ls_R_factor_all 0.0375
_refine_ls_R_factor_gt 0.0334
_refine_ls_shift/su_max 0.045
_refine_ls_shift/su_mean 0.038
_refine_ls_structure_factor_coef Fsqd
_refine_ls_weighting_details
;
 w=1/[\s^2^(Fo^2^)+(0.0250P)^2^+1.0000P]
 where P=(Fo^2^+2Fc^2^)/3
;
_refine_ls_weighting_scheme calc
_refine_ls_wR_factor_gt 0.0752
_refine_ls_wR_factor_ref 0.0768
_reflns_Friedel_coverage 0.824
_reflns_Friedel_fraction_full 0.948
_reflns_Friedel_fraction_max 0.847
_reflns_number_gt 2031
_reflns_number_total 2212
_reflns_threshold_expression 'I > 2\s(I)'
_cod_data_source_file cg501044n_si_001.cif
_cod_data_source_block LAS_AF_300K
_cod_depositor_comments
;
The following automatic conversions were performed:

'_exptl_absorpt_correction_type' value 'NUMERICAL' changed to
'numerical' according to
/home/saulius/struct/COD-crude-data--automatic-downloads/rss-feeds/ACS/lib/dictionaries/cif_core.dic
dictionary named 'cif_core.dic' version 2.4.2 from 2011-04-26.

Automatic conversion script
Id: cif_fix_values 2827 2014-09-09 07:05:25Z andrius 

 Adding full bibliography for 4512107--4512110.cif.
;
_cod_database_code 4512108
_shelx_space_group_comment
;
The symmetry employed for this shelxl refinement is uniquely defined
by the following loop, which should always be used as a source of
symmetry information in preference to the above space-group names.
They are only intended as comments.
;
_shelxl_version_number 2013-2

loop_
_space_group_symop_operation_xyz
'x, y, z'
'-x, -y, z+1/2'
'x+1/2, -y, z'
'-x+1/2, y, z+1/2'

loop_
_atom_site_label
_atom_site_type_symbol
_atom_site_fract_x
_atom_site_fract_y
_atom_site_fract_z
_atom_site_U_iso_or_equiv
_atom_site_adp_type
_atom_site_occupancy
_atom_site_site_symmetry_order
_atom_site_calc_flag
S1 S 0.52304(2) 0.96249(4) -0.09741(2) 0.01620(5) Uani 1 1 d
S2 S 0.72564(2) 0.53785(5) 0.09909(2) 0.01637(5) Uani 1 1 d
O1 O 0.51510(8) 0.66770(15) -0.08823(6) 0.0315(2) Uani 1 1 d
O2 O 0.44544(7) 0.08852(16) -0.03418(5) 0.0257(2) Uani 1 1 d
O3 O 0.46914(9) 0.0356(2) -0.17285(5) 0.0382(3) Uani 1 1 d
O4 O 0.66042(8) 0.04369(17) -0.09092(5) 0.0300(2) Uani 1 1 d
O5 O 0.73275(8) 0.83309(15) 0.09029(6) 0.0333(2) Uani 1 1 d
O6 O 0.30240(8) 0.58841(16) 0.03588(5) 0.0265(2) Uani 1 1 d
O7 O 0.28091(9) 0.5329(2) 0.17538(5) 0.0385(3) Uani 1 1 d
O8 O 0.58791(7) 0.45622(17) 0.09394(5) 0.0296(2) Uani 1 1 d
N1 N 0.46834(9) 0.9800(2) 0.16990(6) 0.0254(2) Uani 1 1 d
N2 N 0.26954(10) 0.4767(2) -0.16439(6) 0.0310(3) Uani 1 1 d
Li1 Li 0.27294(19) 0.9538(4) 0.00012(12) 0.0270(5) Uani 1 1 d
Li2 Li 0.47411(18) 0.4579(4) 0.00279(11) 0.0242(5) Uani 1 1 d
H11 H 0.4763 0.9924 0.2251 0.050 Uiso 1 1 d
H12 H 0.3925 0.0578 0.1484 0.050 Uiso 1 1 d
H13 H 0.5266 0.0890 0.1428 0.050 Uiso 1 1 d
H14 H 0.4883 0.7989 0.1573 0.050 Uiso 1 1 d
H21 H 0.2595 0.4865 -0.2191 0.050 Uiso 1 1 d
H22 H 0.3463 0.5670 -0.1482 0.050 Uiso 1 1 d
H23 H 0.2571 0.3038 -0.1448 0.050 Uiso 1 1 d
H24 H 0.7112 0.4007 -0.1395 0.050 Uiso 1 1 d

loop_
_atom_site_aniso_label
_atom_site_aniso_U_11
_atom_site_aniso_U_22
_atom_site_aniso_U_33
_atom_site_aniso_U_23
_atom_site_aniso_U_13
_atom_site_aniso_U_12
S1 0.01497(9) 0.01629(8) 0.01733(10) -0.00078(10) 0.00118(9) 0.00129(9)
S2 0.01574(9) 0.01679(8) 0.01657(9) -0.00030(10) 0.00130(9) -0.00192(8)
O1 0.0385(4) 0.0177(3) 0.0383(4) 0.0013(4) 0.0106(4) -0.0025(3)
O2 0.0228(3) 0.0227(4) 0.0316(4) -0.0058(3) 0.0082(3) -0.0018(3)
O3 0.0379(5) 0.0534(6) 0.0234(4) 0.0015(4) -0.0054(4) 0.0100(5)
O4 0.0187(3) 0.0359(4) 0.0353(4) -0.0024(4) 0.0018(3) -0.0068(3)
O5 0.0416(4) 0.0176(3) 0.0406(4) -0.0036(4) 0.0128(4) -0.0019(3)
O6 0.0246(3) 0.0239(4) 0.0310(4) 0.0081(3) 0.0088(3) 0.0030(3)
O7 0.0374(4) 0.0549(6) 0.0233(4) -0.0042(4) -0.0032(4) -0.0149(4)
O8 0.0191(3) 0.0375(4) 0.0324(4) 0.0017(4) 0.0022(3) -0.0050(3)
N1 0.0209(4) 0.0300(5) 0.0253(4) 0.0034(4) 0.0004(4) -0.0050(4)
N2 0.0291(5) 0.0314(5) 0.0324(5) 0.0026(4) -0.0015(4) -0.0084(4)
Li1 0.0247(9) 0.0267(9) 0.0296(9) 0.0046(8) 0.0021(8) 0.0002(8)
Li2 0.0206(8) 0.0258(9) 0.0260(9) 0.0014(8) 0.0009(7) 0.0018(8)

loop_
_atom_type_symbol
_atom_type_description
_atom_type_scat_dispersion_real
_atom_type_scat_dispersion_imag
_atom_type_scat_source
S S 0.1246 0.1234 'International Tables Vol C Tables 4.2.6.8 and 6.1.1.4'
O O 0.0106 0.0060 'International Tables Vol C Tables 4.2.6.8 and 6.1.1.4'
N N 0.0061 0.0033 'International Tables Vol C Tables 4.2.6.8 and 6.1.1.4'
Li Li -0.0003 0.0001 'International Tables Vol C Tables 4.2.6.8 and 6.1.1.4'
H H 0.0000 0.0000 'International Tables Vol C Tables 4.2.6.8 and 6.1.1.4'

loop_
_geom_angle_atom_site_label_1
_geom_angle_atom_site_label_2
_geom_angle_atom_site_label_3
_geom_angle
_geom_angle_site_symmetry_1
_geom_angle_site_symmetry_3
O3 S1 O4 111.13(5) 1_565 1_565
O3 S1 O2 109.99(5) 1_565 1_565
O4 S1 O2 109.75(5) 1_565 1_565
O3 S1 O1 108.88(6) 1_565 .
O4 S1 O1 108.64(5) 1_565 .
O2 S1 O1 108.39(5) 1_565 .
O8 S2 O7 110.78(5) . 3_565
O8 S2 O5 108.51(5) . .
O7 S2 O5 108.14(6) 3_565 .
O8 S2 O6 110.15(5) . 3_565
O7 S2 O6 110.28(5) 3_565 3_565
O5 S2 O6 108.91(5) . 3_565
O8 S2 Li2 140.56(5) . 3_565
O7 S2 Li2 99.56(5) 3_565 3_565
O5 S2 Li2 84.08(5) . 3_565
O6 S2 Li2 32.78(5) 3_565 3_565
O8 S2 Li1 83.84(5) . 3_565
O7 S2 Li1 104.03(6) 3_565 3_565
O5 S2 Li1 137.96(6) . 3_565
O6 S2 Li1 32.61(5) 3_565 3_565
Li2 S2 Li1 64.28(5) 3_565 3_565
S1 O1 Li2 129.67(8) . .
S1 O2 Li2 123.58(7) 1_545 .
S1 O2 Li1 123.28(8) 1_545 1_545
Li2 O2 Li1 110.83(9) . 1_545
S1 O4 Li1 129.08(8) 1_545 3_565
S2 O5 Li1 130.02(8) . 3_575
S2 O6 Li2 123.03(8) 3_465 .
S2 O6 Li1 123.29(8) 3_465 .
Li2 O6 Li1 111.08(9) . .
S2 O8 Li2 128.23(8) . .
H11 N1 H14 105.6 . .
H21 N2 H22 110.9 . .
H21 N2 H23 112.9 . .
H22 N2 H23 116.6 . .
O5 Li1 O4 121.20(11) 3_475 3_465
O5 Li1 O6 107.43(10) 3_475 .
O4 Li1 O6 110.51(11) 3_465 .
O5 Li1 O2 103.92(10) 3_475 1_565
O4 Li1 O2 106.62(10) 3_465 1_565
O6 Li1 O2 106.02(10) . 1_565
O5 Li1 S2 88.03(8) 3_475 3_465
O4 Li1 S2 111.24(9) 3_465 3_465
O6 Li1 S2 24.10(4) . 3_465
O2 Li1 S2 125.90(9) 1_565 3_465
O5 Li1 Li2 123.49(10) 3_475 .
O4 Li1 Li2 113.21(9) 3_465 .
O6 Li1 Li2 34.48(6) . .
O2 Li1 Li2 72.47(7) 1_565 .
S2 Li1 Li2 57.84(5) 3_465 .
O5 Li1 Li2 72.14(7) 3_475 1_565
O4 Li1 Li2 112.36(9) 3_465 1_565
O6 Li1 Li2 128.66(9) . 1_565
O2 Li1 Li2 34.60(5) 1_565 1_565
S2 Li1 Li2 136.29(8) 3_465 1_565
Li2 Li1 Li2 101.23(7) . 1_565
O6 Li2 O1 104.36(10) . .
O6 Li2 O8 107.65(10) . .
O1 Li2 O8 121.55(11) . .
O6 Li2 O2 105.83(9) . .
O1 Li2 O2 106.36(10) . .
O8 Li2 O2 109.99(10) . .
O6 Li2 S2 24.19(4) . 3_465
O1 Li2 S2 128.33(9) . 3_465
O8 Li2 S2 93.54(8) . 3_465
O2 Li2 S2 93.30(7) . 3_465
O6 Li2 Li1 34.43(6) . .
O1 Li2 Li1 72.98(7) . .
O8 Li2 Li1 113.27(9) . .
O2 Li2 Li1 128.44(9) . .
S2 Li2 Li1 57.88(5) 3_465 .
O6 Li2 Li1 72.36(7) . 1_545
O1 Li2 Li1 123.23(9) . 1_545
O8 Li2 Li1 112.61(9) . 1_545
O2 Li2 Li1 34.57(6) . 1_545
S2 Li2 Li1 58.94(5) 3_465 1_545
Li1 Li2 Li1 101.23(7) . 1_545

loop_
_geom_bond_atom_site_label_1
_geom_bond_atom_site_label_2
_geom_bond_distance
_geom_bond_site_symmetry_2
S1 O3 1.4507(10) 1_565
S1 O4 1.4622(9) 1_565
S1 O2 1.4815(9) 1_565
S1 O1 1.4836(9) .
S2 O8 1.4646(8) .
S2 O7 1.4662(9) 3_565
S2 O5 1.4847(9) .
S2 O6 1.4772(9) 3_565
S2 Li2 3.022(2) 3_565
S2 Li1 3.024(2) 3_565
O1 Li2 1.924(2) .
O2 S1 1.4815(9) 1_545
O2 Li2 1.973(2) .
O2 Li1 1.972(2) 1_545
O3 S1 1.4507(10) 1_545
O4 S1 1.4621(9) 1_545
O4 Li1 1.936(2) 3_565
O5 Li1 1.920(2) 3_575
O6 S2 1.4772(9) 3_465
O6 Li2 1.952(2) .
O6 Li1 1.949(2) .
O7 S2 1.4662(9) 3_465
O8 Li2 1.945(2) .
N1 H11 0.9510 .
N1 H14 0.9520 .
N2 H21 0.9441 .
N2 H22 0.9446 .
N2 H23 0.9354 .
Li1 O5 1.920(2) 3_475
Li1 O4 1.936(2) 3_465
Li1 O2 1.972(2) 1_565
Li1 S2 3.024(2) 3_465
Li1 Li2 3.217(3) .
Li1 Li2 3.248(3) 1_565
Li2 S2 3.022(2) 3_465
Li2 Li1 3.248(3) 1_545

loop_
_geom_hbond_atom_site_label_D
_geom_hbond_atom_site_label_H
_geom_hbond_atom_site_label_A
_geom_hbond_distance_DH
_geom_hbond_distance_HA
_geom_hbond_distance_DA
_geom_hbond_angle_DHA
_geom_hbond_site_symmetry_A
N1 H11 S1 0.95 3.05 3.9966(13) 175.2 2_675
N1 H11 O3 0.95 1.84 2.7687(14) 164.9 2_665
N1 H14 S2 0.95 2.92 3.6371(11) 132.7 .
N1 H14 S2 0.95 3.32 3.7795(11) 112.2 3_465
N1 H14 O6 0.95 3.00 3.4578(13) 110.8 .
N1 H14 O8 0.95 2.27 3.1664(14) 157.2 .
N2 H21 S2 0.94 3.12 4.0518(13) 169.6 2_664
N2 H21 O7 0.94 1.87 2.8060(15) 172.3 4_554
N2 H22 S1 0.94 2.81 3.7263(12) 163.1 .
N2 H22 O1 0.94 2.07 2.9794(14) 162.2 .
N2 H22 O3 0.94 2.69 3.4583(16) 139.0 1_565
N2 H23 S1 0.94 3.30 3.8201(12) 117.0 1_545
N2 H23 S1 0.94 2.85 3.5276(12) 130.3 3_465
N2 H23 O2 0.94 2.90 3.4568(14) 119.1 .
N2 H23 O4 0.94 2.20 3.0952(14) 160.1 3_455
